data_4102524
loop_
_publ_author_name
'Sara Graus'
'Rosa M. Tejedor'
'Santiago Uriel'
'Jos\'e Luis Serrano'
'Ibon Alkorta'
'Jos\'e Elguero'

_publ_contact_author_address
;Departamento de Qu\'imica Organica, Universidad de Zaragoza
C/ Maria de Luna 3 50015 Zaragoza Spain
;
_publ_contact_author_email suriel@unizar.es
_publ_contact_author_name 'Santiago Uriel'
_publ_contact_author_phone '+34 976762397'
_publ_section_title
;
 Crystallization of an Achiral Cyclohexanone Ethylene Ketal in
 Enantiomorphs and Determination of the Absolute Structure
;
_journal_name_full 'Journal of the American Chemical Society'
_journal_page_first 7862
_journal_page_last 7863
_journal_paper_doi 10.1021/ja1025062
_journal_volume 132
_journal_year 2010
_chemical_formula_sum 'C16 H22 O4'
_chemical_formula_weight 278.34
_space_group_IT_number 4
_symmetry_cell_setting monoclinic
_symmetry_space_group_name_Hall 'P 2yb'
_symmetry_space_group_name_H-M 'P 1 21 1'
_atom_sites_solution_hydrogens geom
_atom_sites_solution_primary direct
_atom_sites_solution_secondary difmap
_audit_creation_method
;
CrysAlis RED, Oxford Diffraction Ltd.,
Version 1.171.32.19 (release 28-02-2008 CrysAlis171 .NET)
(compiled Feb 28 2008,12:10:31)
;
_cell_angle_alpha 90.00
_cell_angle_beta 94.397(3)
_cell_angle_gamma 90.00
_cell_formula_units_Z 2
_cell_length_a 6.4942(2)
_cell_length_b 7.3340(2)
_cell_length_c 15.1138(4)
_cell_measurement_reflns_used 4432
_cell_measurement_temperature 293(2)
_cell_measurement_theta_max 24.4940
_cell_measurement_theta_min 3.1325
_cell_volume 717.73(4)
_computing_cell_refinement
;
CrysAlis RED, Oxford Diffraction Ltd.,
Version 1.171.32.19 (release 28-02-2008 CrysAlis171 .NET)
(compiled Feb 28 2008,12:10:31)
;
_computing_data_collection
;
CrysAlis CCD, Oxford Diffraction Ltd.,
Version 1.171.32.19 (release 28-02-2008 CrysAlis171 .NET)
(compiled Feb 28 2008,12:10:31)
;
_computing_data_reduction
;
CrysAlis RED, Oxford Diffraction Ltd.,
Version 1.171.32.19 (release 28-02-2008 CrysAlis171 .NET)
(compiled Feb 28 2008,12:10:31)
;
_computing_molecular_graphics 'Bruker SHELXTL'
_computing_publication_material 'Bruker SHELXTL'
_computing_structure_refinement 'Bruker SHELXTL'
_diffrn_ambient_temperature 293(2)
_diffrn_detector_area_resol_mean 16.3990
_diffrn_measured_fraction_theta_full 0.999
_diffrn_measured_fraction_theta_max 0.999
_diffrn_measurement_details
;
  1 omega  -43.00   12.00   1.0000   10.0000
omega____ theta____ kappa____ phi______ omega'___ theta'___ frames
    -      -21.1177  -77.0000   30.0000    0.0000    0.0000 55

  2 omega   -3.00   49.00   1.0000   10.0000
omega____ theta____ kappa____ phi______ omega'___ theta'___ frames
    -       21.5865  -45.0000   90.0000    0.0000    0.0000 52

  3 omega    0.00   55.00   1.0000   10.0000
omega____ theta____ kappa____ phi______ omega'___ theta'___ frames
    -       21.5865  -77.0000  300.0000    0.0000    0.0000 55

  4 omega   -3.00   49.00   1.0000   10.0000
omega____ theta____ kappa____ phi______ omega'___ theta'___ frames
    -       21.5865  -45.0000    0.0000    0.0000    0.0000 52

  5 omega    0.00   55.00   1.0000   10.0000
omega____ theta____ kappa____ phi______ omega'___ theta'___ frames
    -       21.5865  -77.0000  210.0000    0.0000    0.0000 55

  6 omega   20.00   97.00   1.0000   10.0000
omega____ theta____ kappa____ phi______ omega'___ theta'___ frames
    -       21.5865    0.0000  150.0000    0.0000    0.0000 77

  7 omega   40.00   94.00   1.0000   10.0000
omega____ theta____ kappa____ phi______ omega'___ theta'___ frames
    -       21.5865   77.0000  330.0000    0.0000    0.0000 54

  8 omega   42.00   94.00   1.0000   10.0000
omega____ theta____ kappa____ phi______ omega'___ theta'___ frames
    -       21.5865   45.0000  270.0000    0.0000    0.0000 52

  9 omega  -11.00   44.00   1.0000   10.0000
omega____ theta____ kappa____ phi______ omega'___ theta'___ frames
    -       21.5865   77.0000  210.0000    0.0000    0.0000 55

 10 omega   45.00   97.00   1.0000   10.0000
omega____ theta____ kappa____ phi______ omega'___ theta'___ frames
    -       21.5865    0.0000  240.0000    0.0000    0.0000 52

 11 omega  -96.00   54.00   1.0000   10.0000
omega____ theta____ kappa____ phi______ omega'___ theta'___ frames
    -      -21.1177    0.0000   60.0000    0.0000    0.0000 150

 12 omega  -53.00   97.00   1.0000   10.0000
omega____ theta____ kappa____ phi______ omega'___ theta'___ frames
    -       21.5865    0.0000  210.0000    0.0000    0.0000 150

 13 omega  -53.00   97.00   1.0000   10.0000
omega____ theta____ kappa____ phi______ omega'___ theta'___ frames
    -       21.5865    0.0000  270.0000    0.0000    0.0000 150

 14 omega  -53.00   59.00   1.0000   10.0000
omega____ theta____ kappa____ phi______ omega'___ theta'___ frames
    -       21.5865    0.0000  180.0000    0.0000    0.0000 112

;
_diffrn_orient_matrix_UB_11 -0.0195687978
_diffrn_orient_matrix_UB_12 -0.0018944307
_diffrn_orient_matrix_UB_13 0.0456057389
_diffrn_orient_matrix_UB_21 0.1078413279
_diffrn_orient_matrix_UB_22 0.0035378782
_diffrn_orient_matrix_UB_23 0.0119742872
_diffrn_orient_matrix_UB_31 -0.0042791136
_diffrn_orient_matrix_UB_32 0.0967186237
_diffrn_orient_matrix_UB_33 0.0004701636
_diffrn_radiation_monochromator graphite
_diffrn_radiation_source 'Enhance (Mo) X-ray Source'
_diffrn_radiation_type 'Mo K\a'
_diffrn_radiation_wavelength 0.71073
_diffrn_reflns_av_R_equivalents 0.0528
_diffrn_reflns_av_sigmaI/netI 0.0545
_diffrn_reflns_limit_h_max 8
_diffrn_reflns_limit_h_min -8
_diffrn_reflns_limit_k_max 9
_diffrn_reflns_limit_k_min -9
_diffrn_reflns_limit_l_max 18
_diffrn_reflns_limit_l_min -18
_diffrn_reflns_number 13974
_diffrn_reflns_theta_full 26.37
_diffrn_reflns_theta_max 26.37
_diffrn_reflns_theta_min 2.70
_exptl_absorpt_coefficient_mu 0.091
_exptl_absorpt_correction_T_max 1.1173
_exptl_absorpt_correction_T_min 0.9062
_exptl_absorpt_correction_type multi-scan
_exptl_absorpt_process_details
;
CrysAlis RED, Oxford Diffraction Ltd.,
Version 1.171.32.19 (release 28-02-2008 CrysAlis171 .NET)
(compiled Feb 28 2008,12:10:31)
empirical absorption correction using spherical harmonics,
 implemented in SCALE3 ABSPACK scaling algorithm.
;
_exptl_crystal_colour colourless
_exptl_crystal_density_diffrn 1.288
_exptl_crystal_density_method 'not measured'
_exptl_crystal_description block
_exptl_crystal_F_000 300
_exptl_crystal_size_max 0.34
_exptl_crystal_size_mid 0.28
_exptl_crystal_size_min 0.04
_refine_diff_density_max 0.148
_refine_diff_density_min -0.124
_refine_diff_density_rms 0.028
_refine_ls_abs_structure_details 'Flack H D (1983), Acta Cryst. A39, 876-881'
_refine_ls_abs_structure_Flack -1.6(9)
_refine_ls_extinction_method none
_refine_ls_goodness_of_fit_ref 0.860
_refine_ls_hydrogen_treatment refall
_refine_ls_matrix_type full
_refine_ls_number_parameters 269
_refine_ls_number_reflns 2875
_refine_ls_number_restraints 1
_refine_ls_restrained_S_all 0.860
_refine_ls_R_factor_all 0.0650
_refine_ls_R_factor_gt 0.0359
_refine_ls_shift/su_max 0.002
_refine_ls_shift/su_mean 0.000
_refine_ls_structure_factor_coef Fsqd
_refine_ls_weighting_details 'calc w=1/[\s^2^(Fo^2^)+(0.0339P)^2^+0.0000P] where P=(Fo^2^+2Fc^2^)/3'
_refine_ls_weighting_scheme calc
_refine_ls_wR_factor_gt 0.0631
_refine_ls_wR_factor_ref 0.0683
_reflns_number_gt 1908
_reflns_number_total 2875
_reflns_threshold_expression >2sigma(I)
_cod_data_source_file ja1025062_si_001.cif
_cod_data_source_block Compound(1)
_cod_database_code 4102524

loop_
_symmetry_equiv_pos_as_xyz
'x, y, z'
'-x, y+1/2, -z'

loop_
_atom_site_label
_atom_site_type_symbol
_atom_site_fract_x
_atom_site_fract_y
_atom_site_fract_z
_atom_site_U_iso_or_equiv
_atom_site_adp_type
_atom_site_occupancy
_atom_site_symmetry_multiplicity
_atom_site_calc_flag
O1 O 0.7520(2) 0.5708(2) 0.02595(9) 0.0627(4) Uani 1 1 d
C1 C 0.8880(4) 0.7169(3) 0.01387(17) 0.0572(6) Uani 1 1 d
H1A H 0.852(3) 0.770(3) -0.0475(16) 0.062(6) Uiso 1 1 d
H1B H 1.030(4) 0.650(4) 0.0203(16) 0.087(9) Uiso 1 1 d
O2 O 0.8088(2) 0.7189(2) 0.15830(9) 0.0548(4) Uani 1 1 d
C2 C 0.8615(4) 0.8400(4) 0.09047(16) 0.0569(6) Uani 1 1 d
H2A H 0.750(3) 0.930(4) 0.0769(14) 0.069(8) Uiso 1 1 d
H2B H 0.970(3) 0.907(4) 0.1126(14) 0.066(7) Uiso 1 1 d
O3 O 0.3368(2) 0.28381(16) 0.20116(9) 0.0406(4) Uani 1 1 d
C3 C 0.6936(3) 0.5736(3) 0.11552(13) 0.0438(5) Uani 1 1 d
O4 O 0.1786(2) 0.4410(2) 0.60534(9) 0.0555(4) Uani 1 1 d
C4 C 0.4643(4) 0.6102(3) 0.11525(14) 0.0454(6) Uani 1 1 d
H4B H 0.396(3) 0.515(3) 0.0771(13) 0.045(6) Uiso 1 1 d
H4A H 0.441(3) 0.729(3) 0.0882(13) 0.062(7) Uiso 1 1 d
C5 C 0.3884(3) 0.5989(3) 0.20770(14) 0.0411(5) Uani 1 1 d
H5B H 0.457(3) 0.705(2) 0.2448(11) 0.032(5) Uiso 1 1 d
H5A H 0.228(3) 0.606(2) 0.2035(11) 0.037(5) Uiso 1 1 d
C6 C 0.4463(3) 0.4211(3) 0.25504(11) 0.0346(4) Uani 1 1 d
C7 C 0.6806(3) 0.3909(3) 0.25517(14) 0.0415(5) Uani 1 1 d
H7B H 0.720(3) 0.275(3) 0.2875(12) 0.041(5) Uiso 1 1 d
H7A H 0.740(3) 0.493(3) 0.2896(13) 0.053(7) Uiso 1 1 d
C8 C 0.7539(3) 0.3979(3) 0.16181(14) 0.0463(6) Uani 1 1 d
H8B H 0.689(3) 0.294(3) 0.1255(13) 0.052(6) Uiso 1 1 d
H8A H 0.899(3) 0.373(3) 0.1652(13) 0.055(6) Uiso 1 1 d
C9 C 0.3894(5) 0.0989(3) 0.2195(2) 0.0553(6) Uani 1 1 d
H9A H 0.387(4) 0.069(4) 0.2800(18) 0.076(8) Uiso 1 1 d
H9B H 0.517(5) 0.066(4) 0.1991(18) 0.106(10) Uiso 1 1 d
H9C H 0.300(4) 0.019(4) 0.1926(17) 0.096(10) Uiso 1 1 d
C10 C 0.3722(3) 0.4221(2) 0.34840(12) 0.0326(4) Uani 1 1 d
C11 C 0.4802(3) 0.5157(3) 0.41767(14) 0.0454(6) Uani 1 1 d
H11 H 0.613(3) 0.580(3) 0.4067(13) 0.060(6) Uiso 1 1 d
C12 C 0.4106(3) 0.5217(3) 0.50149(15) 0.0471(6) Uani 1 1 d
H12 H 0.485(3) 0.591(3) 0.5503(13) 0.053(6) Uiso 1 1 d
C13 C 0.2314(3) 0.4321(3) 0.51929(12) 0.0386(5) Uani 1 1 d
C14 C 0.1190(3) 0.3415(3) 0.45204(13) 0.0387(5) Uani 1 1 d
H14 H -0.001(3) 0.279(3) 0.4617(12) 0.043(6) Uiso 1 1 d
C15 C 0.1899(3) 0.3375(3) 0.36744(13) 0.0374(5) Uani 1 1 d
H15 H 0.111(3) 0.275(3) 0.3197(12) 0.040(5) Uiso 1 1 d
C16 C -0.0035(4) 0.3477(4) 0.62713(18) 0.0595(7) Uani 1 1 d
H16C H 0.008(3) 0.205(3) 0.6128(13) 0.068(7) Uiso 1 1 d
H16B H -0.017(3) 0.365(3) 0.6911(16) 0.067(7) Uiso 1 1 d
H16A H -0.136(4) 0.392(3) 0.5913(14) 0.077(8) Uiso 1 1 d

loop_
_atom_site_aniso_label
_atom_site_aniso_U_11
_atom_site_aniso_U_22
_atom_site_aniso_U_33
_atom_site_aniso_U_23
_atom_site_aniso_U_13
_atom_site_aniso_U_12
O1 0.0776(11) 0.0720(10) 0.0406(9) -0.0085(9) 0.0178(7) -0.0255(9)
C1 0.0591(16) 0.0650(16) 0.0490(15) 0.0117(14) 0.0153(12) 0.0028(14)
O2 0.0638(10) 0.0630(10) 0.0376(8) -0.0027(7) 0.0037(7) -0.0261(8)
C2 0.0580(15) 0.0590(15) 0.0540(15) 0.0058(13) 0.0058(12) -0.0158(15)
O3 0.0439(8) 0.0367(9) 0.0407(8) -0.0037(6) -0.0002(6) -0.0055(6)
C3 0.0465(13) 0.0520(14) 0.0334(11) -0.0039(11) 0.0065(9) -0.0106(10)
O4 0.0602(9) 0.0646(10) 0.0432(9) -0.0035(8) 0.0128(7) -0.0093(8)
C4 0.0512(15) 0.0429(15) 0.0409(14) 0.0065(12) -0.0038(10) -0.0055(12)
C5 0.0377(13) 0.0361(13) 0.0493(13) 0.0037(11) 0.0027(10) 0.0009(10)
C6 0.0300(10) 0.0355(11) 0.0377(11) -0.0019(10) -0.0010(8) -0.0009(9)
C7 0.0347(11) 0.0461(15) 0.0439(12) 0.0028(11) 0.0035(9) 0.0059(10)
C8 0.0351(12) 0.0573(17) 0.0473(13) -0.0024(11) 0.0075(10) 0.0011(11)
C9 0.0685(19) 0.0375(16) 0.0608(18) -0.0064(12) 0.0099(14) -0.0061(13)
C10 0.0294(10) 0.0297(10) 0.0385(11) 0.0018(10) 0.0014(8) 0.0017(9)
C11 0.0409(13) 0.0495(13) 0.0464(14) -0.0081(11) 0.0073(11) -0.0148(10)
C12 0.0464(13) 0.0526(14) 0.0422(14) -0.0125(11) 0.0018(10) -0.0103(11)
C13 0.0432(11) 0.0375(11) 0.0358(11) 0.0009(10) 0.0064(9) 0.0057(10)
C14 0.0283(11) 0.0391(12) 0.0492(13) 0.0006(10) 0.0055(9) -0.0018(10)
C15 0.0295(10) 0.0391(12) 0.0429(12) -0.0029(10) -0.0024(9) -0.0039(9)
C16 0.0610(16) 0.0677(19) 0.0525(17) 0.0041(14) 0.0221(13) 0.0012(13)

loop_
_atom_type_symbol
_atom_type_description
_atom_type_scat_dispersion_real
_atom_type_scat_dispersion_imag
_atom_type_scat_source
C C 0.0033 0.0016 'International Tables Vol C Tables 4.2.6.8 and 6.1.1.4'
H H 0.0000 0.0000 'International Tables Vol C Tables 4.2.6.8 and 6.1.1.4'
O O 0.0106 0.0060 'International Tables Vol C Tables 4.2.6.8 and 6.1.1.4'

loop_
_geom_angle_atom_site_label_1
_geom_angle_atom_site_label_2
_geom_angle_atom_site_label_3
_geom_angle
C1 O1 C3 108.97(16)
O1 C1 C2 104.43(18)
C2 O2 C3 106.69(16)
O2 C2 C1 103.4(2)
C9 O3 C6 117.00(17)
O2 C3 O1 105.73(15)
O2 C3 C8 108.68(17)
O1 C3 C8 110.40(17)
O2 C3 C4 110.52(18)
O1 C3 C4 109.37(19)
C8 C3 C4 111.96(18)
C13 O4 C16 117.89(17)
C3 C4 C5 112.13(18)
C4 C5 C6 113.15(18)
O3 C6 C5 103.82(14)
O3 C6 C10 110.34(15)
C5 C6 C10 110.29(15)
O3 C6 C7 110.12(16)
C5 C6 C7 109.46(16)
C10 C6 C7 112.46(15)
C8 C7 C6 111.91(18)
C3 C8 C7 111.77(18)
C15 C10 C11 116.92(18)
C15 C10 C6 121.66(16)
C11 C10 C6 121.36(16)
C12 C11 C10 121.6(2)
C11 C12 C13 120.3(2)
O4 C13 C14 124.50(17)
O4 C13 C12 115.95(18)
C14 C13 C12 119.55(19)
C13 C14 C15 119.65(18)
C10 C15 C14 121.93(18)

loop_
_geom_bond_atom_site_label_1
_geom_bond_atom_site_label_2
_geom_bond_distance
O1 C1 1.409(3)
O1 C3 1.434(2)
C1 C2 1.489(3)
O2 C2 1.418(3)
O2 C3 1.428(3)
O3 C9 1.421(3)
O3 C6 1.447(2)
C3 C8 1.504(3)
C3 C4 1.513(3)
O4 C13 1.372(2)
O4 C16 1.427(3)
C4 C5 1.519(3)
C5 C6 1.521(3)
C6 C10 1.525(2)
C6 C7 1.537(3)
C7 C8 1.524(3)
C10 C15 1.386(2)
C10 C11 1.395(3)
C11 C12 1.378(3)
C12 C13 1.381(3)
C13 C14 1.376(3)
C14 C15 1.392(3)

loop_
_cod_related_entry_id
_cod_related_entry_database
_cod_related_entry_code
1 ChemSpider 30660116
